data_4126290
loop_
_publ_author_name
'Liu, Yulong'
'Xu, Wei'
'Zhang, Jing'
'Fuller, William'
'Schulz, Charles E.'
'Li, Jianfeng'

_publ_section_title
;
 The Electronic Configuration and Ligand Nature of Five Coordinate Iron
 Porphyrin Carbene Complexes: An Experimental Study.
;
_journal_name_full 'Journal of the American Chemical Society'
_journal_paper_doi 10.1021/jacs.7b01722
_journal_year 2017
_chemical_formula_moiety 'C57 H18 F20 Fe N4, 1.5(C6 H6)'
_chemical_formula_sum 'C66 H27 F20 Fe N4'
_chemical_formula_weight 1311.76
_chemical_name_common '[FeTFPP][Ph2C]'
_space_group_crystal_system monoclinic
_space_group_IT_number 14
_space_group_name_Hall '-P 2yn'
_space_group_name_H-M_alt 'P 1 21/n 1'
_symmetry_space_group_name_Hall '-P 2yn'
_symmetry_space_group_name_H-M 'P 1 21/n 1'
_atom_sites_solution_hydrogens geom
_atom_sites_solution_primary direct
_atom_sites_solution_secondary difmap
_audit_creation_method SHELXL-2014/6
_cell_angle_alpha 90
_cell_angle_beta 107.508(2)
_cell_angle_gamma 90
_cell_formula_units_Z 4
_cell_length_a 14.4645(9)
_cell_length_b 16.4098(9)
_cell_length_c 23.5118(15)
_cell_measurement_reflns_used 9659
_cell_measurement_temperature 103(2)
_cell_measurement_theta_max 26.7337
_cell_measurement_theta_min 2.2000
_cell_volume 5322.2(6)
_computing_cell_refinement 'APEX2/SAINT (Bruker, 2013)'
_computing_data_collection 'APEX2 (Bruker, 2013)'
_computing_data_reduction 'SAINT/XPREP (Bruker, 2013; Sheldrick, 2015)'
_computing_molecular_graphics 'XP (Sheldrick, 2014)'
_computing_publication_material 'XCIF (Sheldrick, 2015)/enCIFer (CCDC, 2014)'
_computing_structure_refinement 'SHELXL-2014/6 (Sheldrick, 2014)'
_computing_structure_solution 'SHELXL-2014/6 (Sheldrick, 2015)'
_diffrn_ambient_temperature 103(2)
_diffrn_measured_fraction_theta_full 0.999
_diffrn_measured_fraction_theta_max 0.995
_diffrn_measurement_device_type 'Brucker D8 QUEST System'
_diffrn_measurement_method '\f and \w scans'
_diffrn_radiation_type MoK\a
_diffrn_radiation_wavelength 0.71073
_diffrn_reflns_av_R_equivalents 0.0421
_diffrn_reflns_av_unetI/netI 0.0203
_diffrn_reflns_Laue_measured_fraction_full 0.999
_diffrn_reflns_Laue_measured_fraction_max 0.995
_diffrn_reflns_limit_h_max 18
_diffrn_reflns_limit_h_min -18
_diffrn_reflns_limit_k_max 20
_diffrn_reflns_limit_k_min -20
_diffrn_reflns_limit_l_max 29
_diffrn_reflns_limit_l_min -29
_diffrn_reflns_number 107872
_diffrn_reflns_point_group_measured_fraction_full 0.999
_diffrn_reflns_point_group_measured_fraction_max 0.995
_diffrn_reflns_theta_full 25.242
_diffrn_reflns_theta_max 26.802
_diffrn_reflns_theta_min 1.952
_diffrn_source 'fine-focus sealed tube'
_exptl_absorpt_coefficient_mu 0.404
_exptl_absorpt_correction_T_max 0.922
_exptl_absorpt_correction_T_min 0.840
_exptl_absorpt_correction_type multi-scan
_exptl_absorpt_process_details 'Sheldrick, G. M. (2008) SADABS. University of G\"ottingen, Germany.'
_exptl_crystal_colour purple
_exptl_crystal_density_diffrn 1.637
_exptl_crystal_density_method 'not measured'
_exptl_crystal_description block
_exptl_crystal_F_000 2628
_exptl_crystal_size_max 0.540
_exptl_crystal_size_mid 0.360
_exptl_crystal_size_min 0.200
_refine_diff_density_max 0.741
_refine_diff_density_min -0.576
_refine_diff_density_rms 0.063
_refine_ls_extinction_method none
_refine_ls_goodness_of_fit_ref 1.042
_refine_ls_hydrogen_treatment constr
_refine_ls_matrix_type full
_refine_ls_number_parameters 820
_refine_ls_number_reflns 11340
_refine_ls_number_restraints 0
_refine_ls_restrained_S_all 1.042
_refine_ls_R_factor_all 0.0584
_refine_ls_R_factor_gt 0.0437
_refine_ls_shift/su_max 0.002
_refine_ls_shift/su_mean 0.000
_refine_ls_structure_factor_coef Fsqd
_refine_ls_weighting_details 'w=1/[\s^2^(Fo^2^)+(0.0439P)^2^+7.6522P] where P=(Fo^2^+2Fc^2^)/3'
_refine_ls_weighting_scheme calc
_refine_ls_wR_factor_gt 0.1027
_refine_ls_wR_factor_ref 0.1146
_reflns_Friedel_coverage 0.000
_reflns_number_gt 9297
_reflns_number_total 11340
_reflns_threshold_expression 'I > 2\s(I)'
_cod_data_source_file ja7b01722_si_003.cif
_cod_data_source_block FeTFPP_Ph2_C_20160128
_cod_database_code 4126290
_shelx_space_group_comment
;
The symmetry employed for this shelxl refinement is uniquely defined
by the following loop, which should always be used as a source of
symmetry information in preference to the above space-group names.
They are only intended as comments.
;
_shelx_estimated_absorpt_t_min 0.811
_shelx_estimated_absorpt_t_max 0.924
_shelxl_version_number 2014/6

loop_
_space_group_symop_operation_xyz
'x, y, z'
'-x+1/2, y+1/2, -z+1/2'
'-x, -y, -z'
'x-1/2, -y-1/2, z-1/2'

loop_
_atom_site_label
_atom_site_type_symbol
_atom_site_fract_x
_atom_site_fract_y
_atom_site_fract_z
_atom_site_U_iso_or_equiv
_atom_site_adp_type
_atom_site_occupancy
_atom_site_site_symmetry_order
_atom_site_calc_flag
_atom_site_refinement_flags_posn
_atom_site_refinement_flags_adp
Fe1 Fe 0.60313(2) 0.65902(2) 0.10263(2) 0.01678(8) Uani 1 1 d . .
N1 N 0.48048(13) 0.67472(10) 0.12265(7) 0.0192(4) Uani 1 1 d . .
N2 N 0.55839(12) 0.74006(10) 0.03739(7) 0.0184(3) Uani 1 1 d . .
N3 N 0.70411(12) 0.62262(10) 0.06689(7) 0.0189(3) Uani 1 1 d . .
N4 N 0.63214(13) 0.56295(10) 0.15641(7) 0.0190(3) Uani 1 1 d . .
C(A1 C 0.44438(16) 0.62941(13) 0.16037(9) 0.0221(4) Uani 1 1 d . .
C(A2 C 0.41633(16) 0.73860(13) 0.10501(9) 0.0220(4) Uani 1 1 d . .
C(A3 C 0.48632(15) 0.79761(12) 0.03135(9) 0.0199(4) Uani 1 1 d . .
C(A4 C 0.59675(15) 0.75686(13) -0.00815(9) 0.0196(4) Uani 1 1 d . .
C(A5 C 0.72253(15) 0.65145(13) 0.01622(9) 0.0212(4) Uani 1 1 d . .
C(A6 C 0.77751(15) 0.56726(13) 0.09087(9) 0.0215(4) Uani 1 1 d . .
C(A7 C 0.71224(15) 0.51332(13) 0.16814(9) 0.0209(4) Uani 1 1 d . .
C(A8 C 0.57732(16) 0.53024(13) 0.18982(9) 0.0213(4) Uani 1 1 d . .
C(B1 C 0.35725(18) 0.66473(14) 0.16612(10) 0.0282(5) Uani 1 1 d . .
H(BA H 0.3186 0.6441 0.1892 0.034 Uiso 1 1 calc R U
C(B2 C 0.34039(18) 0.73299(14) 0.13245(10) 0.0284(5) Uani 1 1 d . .
H(BB H 0.2883 0.7701 0.1278 0.034 Uiso 1 1 calc R U
C(B3 C 0.48360(16) 0.85277(13) -0.01657(9) 0.0234(4) Uani 1 1 d . .
H(BC H 0.4423 0.8987 -0.0283 0.028 Uiso 1 1 calc R U
C(B4 C 0.55050(16) 0.82707(13) -0.04168(9) 0.0232(4) Uani 1 1 d . .
H(BD H 0.5646 0.8506 -0.0751 0.028 Uiso 1 1 calc R U
C(B5 C 0.80647(17) 0.61239(14) 0.00797(10) 0.0262(5) Uani 1 1 d . .
H(BE H 0.8321 0.6204 -0.0244 0.031 Uiso 1 1 calc R U
C(B6 C 0.84179(17) 0.56241(14) 0.05464(10) 0.0266(5) Uani 1 1 d . .
H(BF H 0.8986 0.5299 0.0623 0.032 Uiso 1 1 calc R U
C(B7 C 0.70760(17) 0.44975(14) 0.20946(10) 0.0269(5) Uani 1 1 d . .
H(BG H 0.7549 0.4087 0.2247 0.032 Uiso 1 1 calc R U
C(B8 C 0.62406(17) 0.45935(14) 0.22226(10) 0.0262(5) Uani 1 1 d . .
H(BH H 0.6002 0.4260 0.2477 0.031 Uiso 1 1 calc R U
C(M1 C 0.42065(16) 0.79765(13) 0.06349(9) 0.0224(4) Uani 1 1 d . .
C(M2 C 0.67104(15) 0.71310(13) -0.02007(9) 0.0210(4) Uani 1 1 d . .
C(M3 C 0.78334(16) 0.51775(13) 0.13962(9) 0.0225(4) Uani 1 1 d . .
C(M4 C 0.48880(16) 0.56075(13) 0.19137(9) 0.0227(4) Uani 1 1 d . .
C1 C 0.34141(18) 0.86040(14) 0.04887(10) 0.0277(5) Uani 1 1 d . .
C2 C 0.35468(19) 0.93787(14) 0.07232(12) 0.0324(5) Uani 1 1 d . .
C3 C 0.2782(2) 0.99254(15) 0.06259(14) 0.0418(7) Uani 1 1 d . .
C4 C 0.1875(2) 0.97131(16) 0.02777(13) 0.0393(7) Uani 1 1 d . .
C5 C 0.1718(2) 0.89576(17) 0.00257(12) 0.0394(6) Uani 1 1 d . .
C6 C 0.24886(19) 0.84156(16) 0.01326(11) 0.0347(6) Uani 1 1 d . .
C7 C 0.69708(17) 0.73519(13) -0.07498(10) 0.0243(5) Uani 1 1 d . .
C8 C 0.78254(17) 0.77454(14) -0.07371(10) 0.0276(5) Uani 1 1 d . .
C9 C 0.80197(19) 0.79945(15) -0.12511(13) 0.0360(6) Uani 1 1 d . .
C10 C 0.7348(2) 0.78549(17) -0.17944(12) 0.0411(7) Uani 1 1 d . .
C11 C 0.6501(2) 0.74543(18) -0.18278(11) 0.0386(6) Uani 1 1 d . .
C12 C 0.63251(18) 0.71980(15) -0.13104(10) 0.0305(5) Uani 1 1 d . .
C13 C 0.86549(16) 0.45839(14) 0.15864(10) 0.0258(5) Uani 1 1 d . .
C14 C 0.93587(18) 0.46411(15) 0.21319(10) 0.0306(5) Uani 1 1 d . .
C15 C 1.00916(19) 0.40683(17) 0.23212(11) 0.0361(6) Uani 1 1 d . .
C16 C 1.01363(18) 0.34242(16) 0.19584(12) 0.0335(5) Uani 1 1 d . .
C17 C 0.94650(19) 0.33605(15) 0.14061(12) 0.0346(5) Uani 1 1 d . .
C18 C 0.87243(18) 0.39238(15) 0.12306(10) 0.0313(5) Uani 1 1 d . .
C19 C 0.43755(17) 0.51771(14) 0.22915(11) 0.0278(5) Uani 1 1 d . .
C20 C 0.47003(19) 0.52119(16) 0.29110(11) 0.0331(5) Uani 1 1 d . .
C21 C 0.4231(2) 0.48093(17) 0.32638(12) 0.0401(6) Uani 1 1 d . .
C22 C 0.3402(2) 0.43799(17) 0.29967(14) 0.0427(7) Uani 1 1 d . .
C23 C 0.3045(2) 0.43482(16) 0.23845(14) 0.0423(7) Uani 1 1 d . .
C24 C 0.35396(19) 0.47354(15) 0.20431(12) 0.0330(5) Uani 1 1 d . .
C25 C 0.67757(15) 0.73003(13) 0.15418(9) 0.0212(4) Uani 1 1 d . .
C26 C 0.70792(18) 0.80881(14) 0.13458(9) 0.0277(5) Uani 1 1 d . .
C27 C 0.6625(2) 0.87969(15) 0.14546(11) 0.0350(6) Uani 1 1 d . .
H27A H 0.6120 0.8757 0.1635 0.042 Uiso 1 1 calc R U
C28 C 0.6896(3) 0.95542(17) 0.13053(12) 0.0495(8) Uani 1 1 d . .
H28A H 0.6569 1.0029 0.1373 0.059 Uiso 1 1 calc R U
C29 C 0.7641(3) 0.96174(19) 0.10585(12) 0.0564(10) Uani 1 1 d . .
H29A H 0.7839 1.0139 0.0963 0.068 Uiso 1 1 calc R U
C30 C 0.8104(3) 0.8930(2) 0.09490(13) 0.0574(10) Uani 1 1 d . .
H30A H 0.8619 0.8980 0.0778 0.069 Uiso 1 1 calc R U
C31 C 0.7822(2) 0.81566(18) 0.10872(11) 0.0409(6) Uani 1 1 d . .
H31A H 0.8137 0.7683 0.1005 0.049 Uiso 1 1 calc R U
C32 C 0.71532(17) 0.71652(13) 0.21924(9) 0.0245(5) Uani 1 1 d . .
C33 C 0.8156(2) 0.71564(19) 0.24583(12) 0.0438(7) Uani 1 1 d . .
H33A H 0.8576 0.7223 0.2219 0.053 Uiso 1 1 calc R U
C34 C 0.8544(2) 0.7052(2) 0.30691(14) 0.0568(9) Uani 1 1 d . .
H34A H 0.9227 0.7029 0.3244 0.068 Uiso 1 1 calc R U
C35 C 0.7941(2) 0.69795(17) 0.34241(12) 0.0487(8) Uani 1 1 d . .
H35A H 0.8210 0.6919 0.3843 0.058 Uiso 1 1 calc R U
C36 C 0.6952(2) 0.69952(17) 0.31704(11) 0.0411(6) Uani 1 1 d . .
H36A H 0.6537 0.6950 0.3415 0.049 Uiso 1 1 calc R U
C37 C 0.65581(19) 0.70772(15) 0.25539(10) 0.0320(5) Uani 1 1 d . .
H37A H 0.5874 0.7073 0.2380 0.038 Uiso 1 1 calc R U
F1 F 0.44286(12) 0.96171(9) 0.10569(8) 0.0463(4) Uani 1 1 d . .
F2 F 0.29485(15) 1.06625(10) 0.08846(11) 0.0686(6) Uani 1 1 d . .
F3 F 0.11485(13) 1.02492(10) 0.01837(9) 0.0555(5) Uani 1 1 d . .
F4 F 0.08356(13) 0.87487(12) -0.03173(8) 0.0609(5) Uani 1 1 d . .
F5 F 0.23126(12) 0.76810(10) -0.01207(8) 0.0512(5) Uani 1 1 d . .
F6 F 0.84749(10) 0.79221(9) -0.02118(7) 0.0346(3) Uani 1 1 d . .
F7 F 0.88325(12) 0.84068(10) -0.12165(8) 0.0482(4) Uani 1 1 d . .
F8 F 0.75160(14) 0.81180(12) -0.22946(8) 0.0595(5) Uani 1 1 d . .
F9 F 0.58516(13) 0.72940(12) -0.23601(6) 0.0537(5) Uani 1 1 d . .
F10 F 0.54984(10) 0.67960(10) -0.13636(6) 0.0372(3) Uani 1 1 d . .
F11 F 0.93438(11) 0.52653(10) 0.24954(7) 0.0448(4) Uani 1 1 d . .
F12 F 1.07599(13) 0.41442(12) 0.28526(7) 0.0595(5) Uani 1 1 d . .
F13 F 1.08228(11) 0.28563(10) 0.21407(7) 0.0446(4) Uani 1 1 d . .
F14 F 0.95154(13) 0.27358(10) 0.10497(8) 0.0509(4) Uani 1 1 d . .
F15 F 0.80629(12) 0.38199(10) 0.06991(7) 0.0482(4) Uani 1 1 d . .
F16 F 0.54849(11) 0.56476(11) 0.31851(6) 0.0433(4) Uani 1 1 d . .
F17 F 0.45817(14) 0.48411(12) 0.38588(7) 0.0544(5) Uani 1 1 d . .
F18 F 0.29404(15) 0.39885(11) 0.33342(9) 0.0605(5) Uani 1 1 d . .
F19 F 0.22327(14) 0.39253(11) 0.21188(9) 0.0592(5) Uani 1 1 d . .
F20 F 0.31806(11) 0.46690(10) 0.14456(7) 0.0415(4) Uani 1 1 d . .
C1S C 0.0988(3) 0.5686(3) 0.1325(2) 0.0741(11) Uani 1 1 d . .
H1SA H 0.1147 0.5189 0.1540 0.089 Uiso 1 1 calc R U
C2S C 0.0626(3) 0.6330(3) 0.15630(15) 0.0625(10) Uani 1 1 d . .
H2SA H 0.0526 0.6268 0.1942 0.075 Uiso 1 1 calc R U
C3S C 0.0408(3) 0.7040(3) 0.12775(17) 0.0686(10) Uani 1 1 d . .
H3SA H 0.0166 0.7475 0.1458 0.082 Uiso 1 1 calc R U
C4S C 0.0528(3) 0.7148(3) 0.07363(19) 0.0777(12) Uani 1 1 d . .
H4SA H 0.0375 0.7656 0.0536 0.093 Uiso 1 1 calc R U
C5S C 0.0875(3) 0.6510(4) 0.04757(18) 0.0893(16) Uani 1 1 d . .
H5SA H 0.0947 0.6577 0.0090 0.107 Uiso 1 1 calc R U
C6S C 0.1121(3) 0.5769(4) 0.0773(3) 0.0932(17) Uani 1 1 d . .
H6SA H 0.1373 0.5333 0.0599 0.112 Uiso 1 1 calc R U
C7S C 0.4232(2) 0.5450(2) 0.00738(15) 0.0561(9) Uani 1 1 d . .
H7SA H 0.3706 0.5756 0.0126 0.067 Uiso 1 1 calc R U
C8S C 0.4605(2) 0.4798(2) 0.04387(13) 0.0493(8) Uani 1 1 d . .
H8SA H 0.4329 0.4656 0.0745 0.059 Uiso 1 1 calc R U
C9S C 0.5362(3) 0.4349(2) 0.03719(14) 0.0549(9) Uani 1 1 d . .
H9SA H 0.5609 0.3901 0.0629 0.066 Uiso 1 1 calc R U

loop_
_atom_site_aniso_label
_atom_site_aniso_U_11
_atom_site_aniso_U_22
_atom_site_aniso_U_33
_atom_site_aniso_U_23
_atom_site_aniso_U_13
_atom_site_aniso_U_12
Fe1 0.01966(15) 0.01511(14) 0.01412(14) -0.00115(11) 0.00290(11) 0.00162(11)
N1 0.0239(9) 0.0162(8) 0.0173(8) -0.0004(6) 0.0060(7) 0.0022(7)
N2 0.0206(9) 0.0170(8) 0.0166(8) -0.0018(6) 0.0039(7) 0.0020(7)
N3 0.0207(9) 0.0184(8) 0.0157(8) 0.0004(7) 0.0028(7) 0.0024(7)
N4 0.0221(9) 0.0175(8) 0.0159(8) -0.0012(6) 0.0034(7) 0.0020(7)
C(A1 0.0265(11) 0.0216(10) 0.0197(10) -0.0009(8) 0.0093(8) 0.0027(9)
C(A2 0.0280(11) 0.0175(10) 0.0205(10) -0.0029(8) 0.0075(9) 0.0047(8)
C(A3 0.0245(11) 0.0166(10) 0.0167(9) -0.0013(8) 0.0036(8) 0.0032(8)
C(A4 0.0212(10) 0.0205(10) 0.0159(9) 0.0007(8) 0.0039(8) 0.0013(8)
C(A5 0.0231(10) 0.0211(10) 0.0183(10) 0.0000(8) 0.0048(8) 0.0028(8)
C(A6 0.0226(10) 0.0208(10) 0.0195(10) 0.0011(8) 0.0039(8) 0.0042(8)
C(A7 0.0240(11) 0.0205(10) 0.0161(9) 0.0008(8) 0.0027(8) 0.0035(8)
C(A8 0.0266(11) 0.0190(10) 0.0176(9) 0.0006(8) 0.0056(8) 0.0019(8)
C(B1 0.0334(12) 0.0264(11) 0.0296(12) 0.0027(9) 0.0170(10) 0.0068(10)
C(B2 0.0343(13) 0.0258(11) 0.0298(12) 0.0022(9) 0.0167(10) 0.0105(10)
C(B3 0.0257(11) 0.0207(10) 0.0234(10) 0.0026(8) 0.0067(9) 0.0058(8)
C(B4 0.0268(11) 0.0229(11) 0.0193(10) 0.0039(8) 0.0063(9) 0.0042(9)
C(B5 0.0286(12) 0.0269(11) 0.0254(11) 0.0032(9) 0.0115(9) 0.0068(9)
C(B6 0.0265(11) 0.0274(11) 0.0271(11) 0.0039(9) 0.0097(9) 0.0090(9)
C(B7 0.0296(12) 0.0258(11) 0.0251(11) 0.0067(9) 0.0077(9) 0.0069(9)
C(B8 0.0310(12) 0.0244(11) 0.0236(11) 0.0062(9) 0.0089(9) 0.0040(9)
C(M1 0.0279(11) 0.0178(10) 0.0209(10) -0.0010(8) 0.0064(9) 0.0052(8)
C(M2 0.0227(10) 0.0215(10) 0.0180(10) 0.0011(8) 0.0052(8) 0.0020(8)
C(M3 0.0231(11) 0.0221(10) 0.0201(10) 0.0007(8) 0.0031(8) 0.0041(8)
C(M4 0.0287(11) 0.0208(10) 0.0198(10) 0.0013(8) 0.0090(9) 0.0010(9)
C1 0.0385(13) 0.0221(11) 0.0289(12) 0.0069(9) 0.0202(10) 0.0108(10)
C2 0.0378(14) 0.0223(11) 0.0475(15) 0.0027(10) 0.0283(12) 0.0024(10)
C3 0.0628(19) 0.0162(11) 0.0656(18) 0.0065(11) 0.0482(16) 0.0104(11)
C4 0.0436(15) 0.0344(14) 0.0534(16) 0.0215(12) 0.0350(14) 0.0217(12)
C5 0.0424(15) 0.0411(15) 0.0375(14) 0.0115(12) 0.0162(12) 0.0196(12)
C6 0.0398(14) 0.0326(13) 0.0307(12) 0.0048(10) 0.0091(11) 0.0158(11)
C7 0.0303(12) 0.0219(10) 0.0229(10) 0.0052(8) 0.0112(9) 0.0109(9)
C8 0.0327(12) 0.0230(11) 0.0305(12) 0.0047(9) 0.0148(10) 0.0114(9)
C9 0.0417(14) 0.0274(12) 0.0514(16) 0.0126(11) 0.0330(13) 0.0150(11)
C10 0.0549(17) 0.0454(15) 0.0339(14) 0.0204(12) 0.0295(13) 0.0293(13)
C11 0.0456(15) 0.0490(16) 0.0225(12) 0.0102(11) 0.0125(11) 0.0247(13)
C12 0.0347(13) 0.0352(13) 0.0233(11) 0.0086(10) 0.0112(10) 0.0162(10)
C13 0.0268(11) 0.0272(11) 0.0241(11) 0.0081(9) 0.0088(9) 0.0068(9)
C14 0.0329(13) 0.0346(13) 0.0241(11) 0.0025(10) 0.0080(10) 0.0085(10)
C15 0.0325(13) 0.0448(15) 0.0275(12) 0.0096(11) 0.0035(10) 0.0123(11)
C16 0.0283(12) 0.0345(13) 0.0392(13) 0.0151(11) 0.0128(10) 0.0135(10)
C17 0.0377(14) 0.0292(12) 0.0384(13) 0.0022(10) 0.0136(11) 0.0105(11)
C18 0.0336(13) 0.0297(12) 0.0276(12) 0.0025(10) 0.0048(10) 0.0107(10)
C19 0.0328(12) 0.0226(11) 0.0330(12) 0.0073(9) 0.0174(10) 0.0097(9)
C20 0.0371(14) 0.0334(13) 0.0331(13) 0.0103(10) 0.0170(11) 0.0100(11)
C21 0.0506(16) 0.0401(15) 0.0390(14) 0.0160(12) 0.0279(13) 0.0177(13)
C22 0.0558(18) 0.0320(13) 0.0561(17) 0.0160(12) 0.0408(15) 0.0121(12)
C23 0.0428(15) 0.0302(13) 0.0639(19) 0.0001(13) 0.0312(14) -0.0004(12)
C24 0.0383(14) 0.0276(12) 0.0384(13) 0.0020(10) 0.0194(11) 0.0040(10)
C25 0.0225(10) 0.0193(10) 0.0210(10) -0.0028(8) 0.0051(8) 0.0007(8)
C26 0.0367(13) 0.0272(11) 0.0155(10) -0.0028(8) 0.0023(9) -0.0117(10)
C27 0.0512(16) 0.0234(12) 0.0244(12) 0.0004(9) 0.0024(11) -0.0058(11)
C28 0.081(2) 0.0256(13) 0.0308(14) 0.0021(11) 0.0005(14) -0.0116(14)
C29 0.096(3) 0.0368(16) 0.0274(13) 0.0004(12) 0.0041(15) -0.0361(17)
C30 0.074(2) 0.069(2) 0.0306(14) -0.0060(14) 0.0181(15) -0.0442(19)
C31 0.0505(16) 0.0454(15) 0.0290(13) -0.0097(11) 0.0155(12) -0.0224(13)
C32 0.0318(12) 0.0161(10) 0.0196(10) -0.0024(8) -0.0012(9) -0.0042(9)
C33 0.0326(14) 0.0563(18) 0.0337(14) 0.0080(12) -0.0033(11) -0.0137(13)
C34 0.0451(17) 0.066(2) 0.0397(16) 0.0126(15) -0.0172(14) -0.0176(16)
C35 0.070(2) 0.0367(15) 0.0220(12) 0.0034(11) -0.0122(13) -0.0144(14)
C36 0.0644(19) 0.0358(14) 0.0206(12) -0.0031(10) 0.0090(12) -0.0028(13)
C37 0.0395(14) 0.0338(13) 0.0196(11) -0.0040(9) 0.0040(10) -0.0003(11)
F1 0.0470(9) 0.0263(8) 0.0757(12) -0.0124(8) 0.0336(9) -0.0033(7)
F2 0.0703(13) 0.0219(8) 0.1360(19) -0.0126(10) 0.0646(13) 0.0049(8)
F3 0.0625(11) 0.0410(9) 0.0814(13) 0.0271(9) 0.0494(10) 0.0357(8)
F4 0.0428(10) 0.0688(12) 0.0597(11) 0.0042(10) -0.0021(8) 0.0311(9)
F5 0.0424(9) 0.0449(9) 0.0502(10) -0.0154(8) -0.0105(8) 0.0204(7)
F6 0.0338(8) 0.0316(7) 0.0412(8) 0.0006(6) 0.0157(6) -0.0004(6)
F7 0.0507(10) 0.0404(9) 0.0692(11) 0.0156(8) 0.0415(9) 0.0082(7)
F8 0.0704(12) 0.0799(13) 0.0442(9) 0.0350(9) 0.0411(9) 0.0366(10)
F9 0.0616(11) 0.0786(13) 0.0189(7) 0.0112(8) 0.0091(7) 0.0267(10)
F10 0.0333(8) 0.0515(9) 0.0232(7) 0.0015(6) 0.0032(6) 0.0043(7)
F11 0.0419(9) 0.0524(10) 0.0304(8) -0.0088(7) -0.0040(7) 0.0184(7)
F12 0.0507(10) 0.0726(13) 0.0388(9) -0.0019(9) -0.0115(8) 0.0277(9)
F13 0.0364(8) 0.0411(9) 0.0552(10) 0.0178(7) 0.0122(7) 0.0213(7)
F14 0.0577(11) 0.0395(9) 0.0520(10) -0.0065(8) 0.0111(8) 0.0229(8)
F15 0.0537(10) 0.0422(9) 0.0363(8) -0.0107(7) -0.0056(7) 0.0207(8)
F16 0.0432(9) 0.0600(10) 0.0278(7) 0.0051(7) 0.0126(7) 0.0006(8)
F17 0.0683(12) 0.0679(12) 0.0366(9) 0.0201(8) 0.0302(8) 0.0183(10)
F18 0.0769(13) 0.0500(10) 0.0776(13) 0.0207(9) 0.0580(11) 0.0049(9)
F19 0.0577(11) 0.0493(10) 0.0848(14) -0.0095(10) 0.0430(10) -0.0185(9)
F20 0.0409(9) 0.0426(9) 0.0441(9) -0.0065(7) 0.0176(7) -0.0091(7)
C1S 0.048(2) 0.079(3) 0.080(3) -0.006(2) -0.0039(19) -0.0058(19)
C2S 0.062(2) 0.081(3) 0.0382(17) -0.0145(17) 0.0063(15) -0.020(2)
C3S 0.059(2) 0.081(3) 0.059(2) -0.017(2) 0.0074(18) -0.015(2)
C4S 0.054(2) 0.100(3) 0.064(2) 0.011(2) -0.0041(19) -0.017(2)
C5S 0.062(3) 0.166(5) 0.043(2) -0.019(3) 0.0201(19) -0.023(3)
C6S 0.046(2) 0.127(4) 0.104(4) -0.049(3) 0.018(2) 0.005(2)
C7S 0.0504(18) 0.061(2) 0.0518(19) -0.0336(17) 0.0077(15) -0.0107(16)
C8S 0.0514(18) 0.067(2) 0.0308(14) -0.0179(14) 0.0140(13) -0.0282(16)
C9S 0.070(2) 0.0422(17) 0.0377(16) -0.0074(13) -0.0056(15) -0.0211(16)

loop_
_atom_type_symbol
_atom_type_description
_atom_type_scat_dispersion_real
_atom_type_scat_dispersion_imag
_atom_type_scat_source
C C 0.0033 0.0016 'International Tables Vol C Tables 4.2.6.8 and 6.1.1.4'
H H 0.0000 0.0000 'International Tables Vol C Tables 4.2.6.8 and 6.1.1.4'
N N 0.0061 0.0033 'International Tables Vol C Tables 4.2.6.8 and 6.1.1.4'
F F 0.0171 0.0103 'International Tables Vol C Tables 4.2.6.8 and 6.1.1.4'
Fe Fe 0.3463 0.8444 'International Tables Vol C Tables 4.2.6.8 and 6.1.1.4'

loop_
_geom_angle_atom_site_label_1
_geom_angle_atom_site_label_2
_geom_angle_atom_site_label_3
_geom_angle
_geom_angle_site_symmetry_3
C25 Fe1 N3 96.50(9) .
C25 Fe1 N1 98.84(8) .
N3 Fe1 N1 164.66(7) .
C25 Fe1 N4 96.71(8) .
N3 Fe1 N4 89.38(7) .
N1 Fe1 N4 89.12(7) .
C25 Fe1 N2 94.42(9) .
N3 Fe1 N2 89.13(7) .
N1 Fe1 N2 89.40(7) .
N4 Fe1 N2 168.86(7) .
C(A1 N1 C(A2 104.68(17) .
C(A1 N1 Fe1 128.53(14) .
C(A2 N1 Fe1 126.60(14) .
C(A4 N2 C(A3 104.59(17) .
C(A4 N2 Fe1 128.47(14) .
C(A3 N2 Fe1 126.69(14) .
C(A5 N3 C(A6 104.67(17) .
C(A5 N3 Fe1 128.34(14) .
C(A6 N3 Fe1 126.75(14) .
C(A7 N4 C(A8 104.43(17) .
C(A7 N4 Fe1 127.02(14) .
C(A8 N4 Fe1 128.55(14) .
N1 C(A1 C(M4 124.8(2) .
N1 C(A1 C(B1 111.00(19) .
C(M4 C(A1 C(B1 124.1(2) .
N1 C(A2 C(M1 125.0(2) .
N1 C(A2 C(B2 110.67(19) .
C(M1 C(A2 C(B2 124.3(2) .
C(M1 C(A3 N2 124.48(19) .
C(M1 C(A3 C(B3 124.63(19) .
N2 C(A3 C(B3 110.67(18) .
N2 C(A4 C(M2 124.87(19) .
N2 C(A4 C(B4 110.89(18) .
C(M2 C(A4 C(B4 124.23(19) .
N3 C(A5 C(M2 125.01(19) .
N3 C(A5 C(B5 110.73(18) .
C(M2 C(A5 C(B5 124.2(2) .
N3 C(A6 C(M3 124.8(2) .
N3 C(A6 C(B6 110.40(18) .
C(M3 C(A6 C(B6 124.6(2) .
N4 C(A7 C(M3 125.05(19) .
N4 C(A7 C(B7 110.90(19) .
C(M3 C(A7 C(B7 123.7(2) .
N4 C(A8 C(M4 124.58(19) .
N4 C(A8 C(B8 110.85(19) .
C(M4 C(A8 C(B8 124.6(2) .
C(B2 C(B1 C(A1 106.8(2) .
C(B1 C(B2 C(A2 106.8(2) .
C(B4 C(B3 C(A3 107.07(19) .
C(B3 C(B4 C(A4 106.70(19) .
C(B6 C(B5 C(A5 107.0(2) .
C(B5 C(B6 C(A6 107.17(19) .
C(B8 C(B7 C(A7 107.1(2) .
C(B7 C(B8 C(A8 106.7(2) .
C(A3 C(M1 C(A2 124.6(2) .
C(A3 C(M1 C1 118.59(19) .
C(A2 C(M1 C1 116.50(19) .
C(A5 C(M2 C(A4 123.89(19) .
C(A5 C(M2 C7 118.70(19) .
C(A4 C(M2 C7 117.40(18) .
C(A6 C(M3 C(A7 124.1(2) .
C(A6 C(M3 C13 118.26(19) .
C(A7 C(M3 C13 117.28(19) .
C(A8 C(M4 C(A1 124.3(2) .
C(A8 C(M4 C19 118.19(19) .
C(A1 C(M4 C19 117.46(19) .
C2 C1 C6 116.2(2) .
C2 C1 C(M1 122.5(2) .
C6 C1 C(M1 121.2(2) .
F1 C2 C1 119.9(2) .
F1 C2 C3 118.6(2) .
C1 C2 C3 121.5(3) .
F2 C3 C4 120.7(2) .
F2 C3 C2 118.8(3) .
C4 C3 C2 120.5(2) .
F3 C4 C5 120.4(3) .
F3 C4 C3 119.8(3) .
C5 C4 C3 119.8(2) .
F4 C5 C4 120.0(2) .
F4 C5 C6 121.0(3) .
C4 C5 C6 119.0(3) .
F5 C6 C1 119.5(2) .
F5 C6 C5 117.6(2) .
C1 C6 C5 123.0(2) .
C8 C7 C12 116.4(2) .
C8 C7 C(M2 123.3(2) .
C12 C7 C(M2 120.2(2) .
F6 C8 C9 118.1(2) .
F6 C8 C7 119.6(2) .
C9 C8 C7 122.2(2) .
F7 C9 C10 120.3(2) .
F7 C9 C8 120.2(3) .
C10 C9 C8 119.4(2) .
F8 C10 C9 119.9(3) .
F8 C10 C11 119.9(3) .
C9 C10 C11 120.2(2) .
F9 C11 C10 120.6(2) .
F9 C11 C12 119.8(3) .
C10 C11 C12 119.6(3) .
F10 C12 C11 117.6(2) .
F10 C12 C7 120.3(2) .
C11 C12 C7 122.0(3) .
C14 C13 C18 116.5(2) .
C14 C13 C(M3 122.1(2) .
C18 C13 C(M3 121.4(2) .
F11 C14 C13 119.8(2) .
F11 C14 C15 118.1(2) .
C13 C14 C15 122.1(2) .
F12 C15 C16 119.8(2) .
F12 C15 C14 120.4(2) .
C16 C15 C14 119.8(2) .
F13 C16 C17 119.8(2) .
F13 C16 C15 120.5(2) .
C17 C16 C15 119.7(2) .
F14 C17 C16 119.6(2) .
F14 C17 C18 120.6(2) .
C16 C17 C18 119.8(2) .
F15 C18 C17 117.8(2) .
F15 C18 C13 120.1(2) .
C17 C18 C13 122.1(2) .
C24 C19 C20 116.2(2) .
C24 C19 C(M4 121.7(2) .
C20 C19 C(M4 122.1(2) .
F16 C20 C21 117.7(2) .
F16 C20 C19 119.9(2) .
C21 C20 C19 122.3(3) .
F17 C21 C22 120.3(2) .
F17 C21 C20 120.4(3) .
C22 C21 C20 119.3(3) .
F18 C22 C21 119.8(3) .
F18 C22 C23 120.2(3) .
C21 C22 C23 120.0(2) .
F19 C23 C22 120.3(2) .
F19 C23 C24 120.0(3) .
C22 C23 C24 119.6(3) .
F20 C24 C19 119.8(2) .
F20 C24 C23 117.7(2) .
C19 C24 C23 122.5(3) .
C32 C25 C26 113.62(18) .
C32 C25 Fe1 124.27(16) .
C26 C25 Fe1 122.11(15) .
C31 C26 C27 118.8(2) .
C31 C26 C25 123.1(2) .
C27 C26 C25 118.0(2) .
C28 C27 C26 121.2(3) .
C29 C28 C27 119.7(3) .
C28 C29 C30 120.3(3) .
C29 C30 C31 120.6(3) .
C26 C31 C30 119.5(3) .
C37 C32 C33 118.5(2) .
C37 C32 C25 123.1(2) .
C33 C32 C25 118.4(2) .
C34 C33 C32 120.5(3) .
C35 C34 C33 120.3(3) .
C36 C35 C34 120.0(2) .
C35 C36 C37 120.0(3) .
C32 C37 C36 120.8(2) .
C2S C1S C6S 119.2(4) .
C3S C2S C1S 122.0(4) .
C2S C3S C4S 120.8(4) .
C3S C4S C5S 119.2(5) .
C4S C5S C6S 120.7(4) .
C1S C6S C5S 118.2(4) .
C8S C7S C9S 118.8(3) 3_665
C9S C8S C7S 121.6(3) .
C8S C9S C7S 119.6(3) 3_665

loop_
_geom_bond_atom_site_label_1
_geom_bond_atom_site_label_2
_geom_bond_distance
_geom_bond_site_symmetry_2
Fe1 C25 1.789(2) .
Fe1 N3 1.9836(17) .
Fe1 N1 1.9843(18) .
Fe1 N4 1.9853(17) .
Fe1 N2 1.9857(17) .
N1 C(A1 1.375(3) .
N1 C(A2 1.379(3) .
N2 C(A4 1.374(3) .
N2 C(A3 1.382(3) .
N3 C(A5 1.380(3) .
N3 C(A6 1.382(3) .
N4 C(A7 1.375(3) .
N4 C(A8 1.382(3) .
C(A1 C(M4 1.390(3) .
C(A1 C(B1 1.430(3) .
C(A2 C(M1 1.390(3) .
C(A2 C(B2 1.435(3) .
C(A3 C(M1 1.380(3) .
C(A3 C(B3 1.437(3) .
C(A4 C(M2 1.389(3) .
C(A4 C(B4 1.442(3) .
C(A5 C(M2 1.387(3) .
C(A5 C(B5 1.437(3) .
C(A6 C(M3 1.387(3) .
C(A6 C(B6 1.440(3) .
C(A7 C(M3 1.388(3) .
C(A7 C(B7 1.441(3) .
C(A8 C(M4 1.385(3) .
C(A8 C(B8 1.443(3) .
C(B1 C(B2 1.351(3) .
C(B3 C(B4 1.344(3) .
C(B5 C(B6 1.342(3) .
C(B7 C(B8 1.340(3) .
C(M1 C1 1.502(3) .
C(M2 C7 1.494(3) .
C(M3 C13 1.497(3) .
C(M4 C19 1.495(3) .
C1 C2 1.376(3) .
C1 C6 1.384(4) .
C2 F1 1.339(3) .
C2 C3 1.389(4) .
C3 F2 1.343(3) .
C3 C4 1.366(4) .
C4 F3 1.337(3) .
C4 C5 1.363(4) .
C5 F4 1.333(3) .
C5 C6 1.389(3) .
C6 F5 1.335(3) .
C7 C8 1.387(3) .
C7 C12 1.390(3) .
C8 F6 1.339(3) .
C8 C9 1.383(3) .
C9 F7 1.337(3) .
C9 C10 1.371(4) .
C10 F8 1.342(3) .
C10 C11 1.372(4) .
C11 F9 1.346(3) .
C11 C12 1.381(3) .
C12 F10 1.338(3) .
C13 C14 1.380(3) .
C13 C18 1.391(3) .
C14 F11 1.338(3) .
C14 C15 1.386(3) .
C15 F12 1.336(3) .
C15 C16 1.372(4) .
C16 F13 1.335(3) .
C16 C17 1.372(4) .
C17 F14 1.340(3) .
C17 C18 1.381(3) .
C18 F15 1.337(3) .
C19 C24 1.380(4) .
C19 C20 1.390(3) .
C20 F16 1.332(3) .
C20 C21 1.387(3) .
C21 F17 1.338(3) .
C21 C22 1.370(4) .
C22 F18 1.344(3) .
C22 C23 1.376(4) .
C23 F19 1.346(3) .
C23 C24 1.380(4) .
C24 F20 1.348(3) .
C25 C32 1.478(3) .
C25 C26 1.483(3) .
C26 C31 1.390(4) .
C26 C27 1.397(4) .
C27 C28 1.380(4) .
C28 C29 1.373(5) .
C29 C30 1.375(5) .
C30 C31 1.400(4) .
C32 C37 1.387(3) .
C32 C33 1.397(3) .
C33 C34 1.386(4) .
C34 C35 1.382(5) .
C35 C36 1.374(4) .
C36 C37 1.395(3) .
C1S C2S 1.370(6) .
C1S C6S 1.375(7) .
C2S C3S 1.335(6) .
C3S C4S 1.346(6) .
C4S C5S 1.381(7) .
C5S C6S 1.395(8) .
C7S C8S 1.376(5) .
C7S C9S 1.386(5) 3_665
C8S C9S 1.369(5) .
C9S C7S 1.386(5) 3_665
